data_4063199
loop_
_publ_author_name
'Luigi Busetto'
'M. Cristina Cassani'
'Valerio Zanotti'
'Vincenzo G. Albano'
'Piera Sabatino'

_publ_section_title
;
 Coordination Chemistry of Cyclopentadienyl Ester-Disubstituted
 Ligands. Synthesis and Solid State Structures of
 [Na([18]-crown-6)][C5H3(CO2Et)2-1,2] and [Mn{C5H3(CO2Ph)2-1,2}(CO)3]
;
_journal_name_full Organometallics
_journal_page_first 282
_journal_page_last 288
_journal_paper_doi 10.1021/om000662x
_journal_volume 20
_journal_year 2001
_chemical_formula_sum 'C23 H37 Na O10'
_chemical_formula_weight 496.52
_chemical_name_systematic
; 
 ? 
;
_space_group_IT_number 14
_symmetry_cell_setting monoclinic
_symmetry_space_group_name_Hall '-P 2yn'
_symmetry_space_group_name_H-M 'P 1 21/n 1'
_atom_sites_solution_hydrogens geom
_atom_sites_solution_primary direct
_atom_sites_solution_secondary difmap
_audit_creation_method SHELXL-97
_cell_angle_alpha 90.00
_cell_angle_beta 91.96(3)
_cell_angle_gamma 90.00
_cell_formula_units_Z 4
_cell_length_a 12.619(2)
_cell_length_b 14.620(3)
_cell_length_c 14.805(3)
_cell_measurement_temperature 293(2)
_cell_volume 2729.8(9)
_computing_structure_refinement 'SHELXL-97 (Sheldrick, 1997)'
_computing_structure_solution 'SHELXS-97 (Sheldrick, 1990)'
_diffrn_ambient_temperature 293(2)
_diffrn_measured_fraction_theta_full 0.888
_diffrn_measured_fraction_theta_max 0.888
_diffrn_radiation_monochromator graphite
_diffrn_radiation_source 'fine-focus sealed tube'
_diffrn_radiation_type MoK\a
_diffrn_radiation_wavelength 0.71073
_diffrn_reflns_av_R_equivalents 0.0665
_diffrn_reflns_av_sigmaI/netI 0.0868
_diffrn_reflns_limit_h_max 19
_diffrn_reflns_limit_h_min -17
_diffrn_reflns_limit_k_max 21
_diffrn_reflns_limit_k_min -21
_diffrn_reflns_limit_l_max 20
_diffrn_reflns_limit_l_min -22
_diffrn_reflns_number 27159
_diffrn_reflns_theta_full 33.75
_diffrn_reflns_theta_max 33.75
_diffrn_reflns_theta_min 2.13
_exptl_absorpt_coefficient_mu 0.107
_exptl_crystal_colour yellow-brown
_exptl_crystal_density_diffrn 1.208
_exptl_crystal_density_method 'not measured'
_exptl_crystal_description parallelepiped
_exptl_crystal_F_000 1064
_exptl_crystal_size_max 0.55
_exptl_crystal_size_mid 0.53
_exptl_crystal_size_min 0.42
_refine_diff_density_max 0.257
_refine_diff_density_min -0.155
_refine_diff_density_rms 0.041
_refine_ls_extinction_method none
_refine_ls_goodness_of_fit_ref 1.028
_refine_ls_hydrogen_treatment mixed
_refine_ls_matrix_type full
_refine_ls_number_parameters 322
_refine_ls_number_reflns 9708
_refine_ls_number_restraints 44
_refine_ls_restrained_S_all 1.056
_refine_ls_R_factor_all 0.2606
_refine_ls_R_factor_gt 0.0854
_refine_ls_shift/su_max 0.183
_refine_ls_shift/su_mean 0.018
_refine_ls_structure_factor_coef Fsqd
_refine_ls_weighting_details 'calc w=1/[\s^2^(Fo^2^)+(0.1000P)^2^+0.0000P] where P=(Fo^2^+2Fc^2^)/3'
_refine_ls_weighting_scheme calc
_refine_ls_wR_factor_gt 0.2449
_refine_ls_wR_factor_ref 0.3071
_reflns_number_gt 1917
_reflns_number_total 9708
_reflns_threshold_expression >2sigma(I)
_cod_original_sg_symbol_H-M P21/n
_cod_database_code 4063199

loop_
_symmetry_equiv_pos_as_xyz
'x, y, z'
'x+1/2, -y+1/2, z+1/2'
'-x, -y, -z'
'-x-1/2, y-1/2, -z-1/2'

loop_
_atom_site_label
_atom_site_type_symbol
_atom_site_fract_x
_atom_site_fract_y
_atom_site_fract_z
_atom_site_U_iso_or_equiv
_atom_site_adp_type
_atom_site_occupancy
_atom_site_symmetry_multiplicity
_atom_site_calc_flag
_atom_site_refinement_flags
_atom_site_disorder_assembly
_atom_site_disorder_group
Na1 Na 0.26847(9) 0.09261(8) 0.10711(7) 0.1188(5) Uani 1 1 d . . .
C1 C -0.0120(2) 0.2208(2) 0.16912(18) 0.0957(8) Uani 1 1 d . . .
C2 C 0.0170(2) 0.27311(19) 0.09246(18) 0.0932(8) Uani 1 1 d . . .
C3 C -0.0688(3) 0.3293(2) 0.0708(2) 0.1129(9) Uani 1 1 d . . .
H3 H -0.0721 0.3708 0.0231 0.135 Uiso 1 1 calc R . .
C4 C -0.1484(3) 0.3142(3) 0.1308(3) 0.1299(11) Uani 1 1 d . . .
H4 H -0.2135 0.3440 0.1307 0.156 Uiso 1 1 calc R . .
C5 C -0.1152(3) 0.2484(2) 0.1901(2) 0.1219(10) Uani 1 1 d . . .
H5 H -0.1544 0.2252 0.2369 0.146 Uiso 1 1 calc R . .
C6 C 0.1149(3) 0.2744(2) 0.0466(2) 0.1091(9) Uani 1 1 d . . .
C7 C 0.0473(3) 0.1534(3) 0.2181(2) 0.1211(10) Uani 1 1 d . . .
C8 C 0.0472(6) 0.0540(6) 0.3454(5) 0.271(5) Uani 1 1 d D . .
H81A H -0.0074 0.0129 0.3658 0.16(3) Uiso 0.669(14) 1 calc PR A 1
H82A H 0.0925 0.0186 0.3069 0.33(6) Uiso 0.669(14) 1 calc PR A 1
H81B H 0.0542 0.0784 0.4062 0.039(15) Uiso 0.331(14) 1 calc PR A 2
H82B H 0.1185 0.0467 0.3239 0.08(2) Uiso 0.331(14) 1 calc PR A 2
C91 C 0.1088(12) 0.0809(10) 0.4219(7) 0.384(13) Uani 0.669(14) 1 d PD A 1
H91A H 0.1356 0.0276 0.4529 0.576 Uiso 0.669(14) 1 calc PR A 1
H91B H 0.0658 0.1156 0.4616 0.576 Uiso 0.669(14) 1 calc PR A 1
H91C H 0.1671 0.1178 0.4032 0.576 Uiso 0.669(14) 1 calc PR A 1
C92 C 0.0026(17) -0.0364(7) 0.3525(14) 0.302(17) Uani 0.331(14) 1 d PD A 2
H92A H 0.0507 -0.0748 0.3869 0.453 Uiso 0.331(14) 1 calc PR A 2
H92B H -0.0090 -0.0617 0.2932 0.453 Uiso 0.331(14) 1 calc PR A 2
H92C H -0.0637 -0.0329 0.3823 0.453 Uiso 0.331(14) 1 calc PR A 2
C10 C 0.2165(4) 0.3465(5) -0.0677(4) 0.226(3) Uani 1 1 d D . .
H10A H 0.2761 0.3374 -0.0256 0.271 Uiso 1 1 calc R . .
H10B H 0.2196 0.2999 -0.1141 0.271 Uiso 1 1 calc R . .
C11 C 0.2240(5) 0.4300(5) -0.1061(7) 0.294(4) Uani 1 1 d D . .
H11A H 0.2891 0.4340 -0.1375 0.440 Uiso 1 1 calc R . .
H11B H 0.2229 0.4762 -0.0601 0.440 Uiso 1 1 calc R . .
H11C H 0.1652 0.4390 -0.1481 0.440 Uiso 1 1 calc R . .
O1 O 0.1947(2) 0.23161(19) 0.06244(18) 0.1577(10) Uani 1 1 d . . .
O2 O 0.11694(19) 0.3369(2) -0.01960(19) 0.1637(11) Uani 1 1 d . . .
O3 O 0.1323(2) 0.1212(2) 0.20341(17) 0.1724(13) Uani 1 1 d . . .
O4 O -0.0036(3) 0.1225(2) 0.2905(2) 0.1890(13) Uani 1 1 d D A .
O5 O 0.1594(4) 0.0061(3) -0.0087(3) 0.2412(18) Uani 1 1 d U . .
O6 O 0.3420(6) 0.0887(5) -0.0646(4) 0.290(3) Uani 1 1 d U . .
O7 O 0.4711(7) 0.1619(6) 0.0477(6) 0.312(3) Uani 1 1 d U . .
O8 O 0.4090(4) 0.1767(4) 0.2201(3) 0.2396(18) Uani 1 1 d U . .
O9 O 0.3462(4) 0.0014(4) 0.2432(3) 0.2379(18) Uani 1 1 d U . .
O10 O 0.2367(8) -0.0899(4) 0.1289(5) 0.338(4) Uani 1 1 d DU . .
C12 C 0.1717(11) 0.0318(12) -0.0998(7) 0.379(7) Uani 1 1 d U . .
H12A H 0.1446 -0.0175 -0.1378 0.455 Uiso 1 1 calc R . .
H12B H 0.1271 0.0848 -0.1119 0.455 Uiso 1 1 calc R . .
C13 C 0.2706(13) 0.0521(11) -0.1261(7) 0.353(6) Uani 1 1 d DU . .
H13A H 0.3013 -0.0037 -0.1492 0.424 Uiso 1 1 calc R . .
H13B H 0.2637 0.0945 -0.1764 0.424 Uiso 1 1 calc R . .
C14 C 0.4328(10) 0.1080(8) -0.0922(6) 0.298(4) Uani 1 1 d DU . .
H14A H 0.4260 0.1329 -0.1529 0.357 Uiso 1 1 calc R . .
H14B H 0.4749 0.0526 -0.0949 0.357 Uiso 1 1 calc R . .
C15 C 0.4841(8) 0.1705(10) -0.0363(10) 0.327(5) Uani 1 1 d U . .
H15A H 0.5594 0.1670 -0.0467 0.393 Uiso 1 1 calc R . .
H15B H 0.4606 0.2313 -0.0542 0.393 Uiso 1 1 calc R . .
C16 C 0.5043(9) 0.2404(8) 0.0980(10) 0.332(5) Uani 1 1 d U . .
H16A H 0.4646 0.2939 0.0781 0.398 Uiso 1 1 calc R . .
H16B H 0.5792 0.2519 0.0908 0.398 Uiso 1 1 calc R . .
C17 C 0.4834(10) 0.2195(11) 0.1909(9) 0.406(9) Uani 1 1 d U . .
H17A H 0.5464 0.1883 0.2142 0.487 Uiso 1 1 calc R . .
H17B H 0.4822 0.2782 0.2214 0.487 Uiso 1 1 calc R . .
C18 C 0.4084(8) 0.1290(7) 0.3032(5) 0.292(4) Uani 1 1 d U . .
H18A H 0.4686 0.1506 0.3397 0.351 Uiso 1 1 calc R . .
H18B H 0.3451 0.1477 0.3338 0.351 Uiso 1 1 calc R . .
C19 C 0.4113(8) 0.0374(8) 0.3045(6) 0.293(4) Uani 1 1 d U . .
H19A H 0.4830 0.0170 0.2938 0.351 Uiso 1 1 calc R . .
H19B H 0.3925 0.0159 0.3639 0.351 Uiso 1 1 calc R . .
C20 C 0.3350(9) -0.0873(7) 0.2580(6) 0.258(4) Uani 1 1 d U . .
H20A H 0.4041 -0.1163 0.2563 0.310 Uiso 1 1 calc R . .
H20B H 0.3086 -0.0961 0.3182 0.310 Uiso 1 1 calc R . .
C21 C 0.2718(9) -0.1269(6) 0.2007(8) 0.270(4) Uani 1 1 d DU . .
H21A H 0.3069 -0.1828 0.1827 0.324 Uiso 1 1 calc R . .
H21B H 0.2103 -0.1455 0.2337 0.324 Uiso 1 1 calc R . .
C22 C 0.1560(12) -0.1212(7) 0.0702(11) 0.352(6) Uani 1 1 d U . .
H22A H 0.1737 -0.1828 0.0516 0.422 Uiso 1 1 calc R . .
H22B H 0.0912 -0.1248 0.1034 0.422 Uiso 1 1 calc R . .
C23 C 0.1382(15) -0.0757(9) 0.0026(13) 0.520(15) Uani 1 1 d U . .
H23A H 0.0625 -0.0811 -0.0100 0.624 Uiso 1 1 calc R . .
H23B H 0.1722 -0.1080 -0.0458 0.624 Uiso 1 1 calc R . .

loop_
_atom_site_aniso_label
_atom_site_aniso_U_11
_atom_site_aniso_U_22
_atom_site_aniso_U_33
_atom_site_aniso_U_23
_atom_site_aniso_U_13
_atom_site_aniso_U_12
Na1 0.1289(9) 0.1167(9) 0.1100(8) 0.0036(6) -0.0072(6) 0.0223(7)
C1 0.105(2) 0.0879(19) 0.0935(18) -0.0119(15) -0.0083(15) 0.0074(16)
C2 0.0961(19) 0.095(2) 0.0877(17) -0.0085(15) -0.0103(15) 0.0038(16)
C3 0.112(2) 0.124(3) 0.102(2) 0.0009(16) -0.0145(19) 0.0189(19)
C4 0.112(2) 0.143(3) 0.135(3) -0.007(2) -0.005(2) 0.029(2)
C5 0.123(3) 0.128(3) 0.116(2) -0.002(2) 0.0125(19) 0.014(2)
C6 0.124(3) 0.104(2) 0.098(2) 0.0052(17) -0.0133(19) 0.012(2)
C7 0.142(3) 0.120(3) 0.102(2) -0.0007(19) 0.015(2) 0.020(2)
C8 0.248(7) 0.338(11) 0.233(7) 0.150(8) 0.104(6) 0.120(8)
C91 0.56(3) 0.36(2) 0.227(12) 0.046(12) -0.011(15) 0.23(2)
C92 0.42(4) 0.21(2) 0.29(3) 0.00(2) 0.17(3) 0.08(2)
C10 0.184(4) 0.263(7) 0.237(5) 0.136(5) 0.088(4) 0.082(4)
C11 0.192(6) 0.268(9) 0.426(12) 0.108(8) 0.086(7) 0.006(5)
O1 0.138(2) 0.144(2) 0.193(2) 0.0504(17) 0.0332(17) 0.0369(17)
O2 0.1348(19) 0.198(3) 0.160(2) 0.070(2) 0.0253(16) 0.0378(17)
O3 0.169(2) 0.212(3) 0.1386(19) 0.0633(17) 0.0387(17) 0.084(2)
O4 0.204(3) 0.197(3) 0.170(2) 0.089(2) 0.060(2) 0.068(2)
O5 0.298(5) 0.192(4) 0.228(4) -0.061(3) -0.056(4) -0.049(3)
O6 0.276(6) 0.398(8) 0.203(4) -0.006(4) 0.084(4) 0.043(5)
O7 0.361(8) 0.298(7) 0.285(6) 0.038(5) 0.104(6) 0.033(6)
O8 0.231(4) 0.285(5) 0.201(4) -0.046(3) -0.019(3) -0.020(4)
O9 0.267(5) 0.227(4) 0.216(4) 0.070(3) -0.054(3) 0.065(3)
O10 0.531(12) 0.180(5) 0.295(6) 0.033(4) -0.101(7) -0.052(5)
C12 0.407(13) 0.572(18) 0.152(6) -0.036(8) -0.082(8) -0.049(15)
C13 0.477(15) 0.435(17) 0.149(6) -0.055(7) 0.019(7) 0.040(13)
C14 0.347(10) 0.321(12) 0.235(7) 0.067(6) 0.157(7) 0.113(8)
C15 0.270(9) 0.379(17) 0.343(11) 0.042(9) 0.155(9) 0.053(7)
C16 0.309(11) 0.240(9) 0.455(12) 0.015(8) 0.132(11) -0.013(9)
C17 0.331(12) 0.51(2) 0.387(10) -0.183(11) 0.096(11) -0.217(13)
C18 0.380(10) 0.335(8) 0.153(4) -0.057(5) -0.128(6) 0.087(7)
C19 0.304(9) 0.339(8) 0.229(7) -0.001(7) -0.085(6) 0.127(8)
C20 0.297(11) 0.240(7) 0.240(8) 0.127(6) 0.041(5) 0.104(7)
C21 0.289(11) 0.176(6) 0.350(13) 0.093(7) 0.086(7) 0.051(5)
C22 0.450(16) 0.146(7) 0.453(16) -0.020(7) -0.060(11) -0.075(8)
C23 0.74(3) 0.213(10) 0.576(19) 0.050(11) -0.43(2) -0.166(14)

loop_
_atom_type_symbol
_atom_type_description
_atom_type_scat_dispersion_real
_atom_type_scat_dispersion_imag
_atom_type_scat_source
C C 0.0033 0.0016 'International Tables Vol C Tables 4.2.6.8 and 6.1.1.4'
H H 0.0000 0.0000 'International Tables Vol C Tables 4.2.6.8 and 6.1.1.4'
O O 0.0106 0.0060 'International Tables Vol C Tables 4.2.6.8 and 6.1.1.4'
Na Na 0.0362 0.0249 'International Tables Vol C Tables 4.2.6.8 and 6.1.1.4'

loop_
_geom_angle_atom_site_label_1
_geom_angle_atom_site_label_2
_geom_angle_atom_site_label_3
_geom_angle
O3 Na1 O1 73.60(9)
O3 Na1 O5 96.35(15)
O1 Na1 O5 92.36(15)
O3 Na1 O9 83.24(12)
O1 Na1 O9 144.31(15)
O5 Na1 O9 117.31(19)
O3 Na1 O8 91.28(14)
O1 Na1 O8 91.53(15)
O5 Na1 O8 172.16(16)
O9 Na1 O8 61.73(19)
O3 Na1 O10 89.3(2)
O1 Na1 O10 146.4(2)
O5 Na1 O10 60.4(2)
O9 Na1 O10 56.9(2)
O8 Na1 O10 118.1(2)
O3 Na1 O6 149.41(16)
O1 Na1 O6 84.22(15)
O5 Na1 O6 63.2(2)
O9 Na1 O6 125.63(17)
O8 Na1 O6 110.5(2)
O10 Na1 O6 98.4(2)
O3 Na1 O7 143.4(2)
O1 Na1 O7 87.56(16)
O5 Na1 O7 115.9(2)
O9 Na1 O7 95.8(2)
O8 Na1 O7 57.5(2)
O10 Na1 O7 120.7(3)
O6 Na1 O7 53.0(2)
C5 C1 C7 124.1(3)
C5 C1 C2 106.6(3)
C7 C1 C2 129.3(3)
C3 C2 C1 106.4(3)
C3 C2 C6 124.2(3)
C1 C2 C6 129.3(3)
C4 C3 C2 109.6(3)
C5 C4 C3 108.3(3)
C4 C5 C1 109.1(3)
O1 C6 O2 117.4(3)
O1 C6 C2 129.2(3)
O2 C6 C2 113.3(3)
O3 C7 O4 117.9(3)
O3 C7 C1 129.7(3)
O4 C7 C1 112.4(3)
C91 C8 O4 119.1(9)
C91 C8 C92 113.8(12)
O4 C8 C92 121.0(10)
C11 C10 O2 111.3(5)
C6 O1 Na1 146.8(2)
C6 O1 O3 101.1(2)
Na1 O1 O3 52.97(8)
C6 O2 C10 117.2(3)
C7 O3 Na1 150.9(2)
C7 O3 O1 100.8(2)
Na1 O3 O1 53.43(8)
C7 O4 C8 118.0(4)
C23 O5 C12 114.6(11)
C23 O5 Na1 120.8(6)
C12 O5 Na1 116.3(6)
C14 O6 C13 117.2(7)
C14 O6 Na1 129.6(6)
C13 O6 Na1 113.0(6)
C15 O7 C16 112.9(11)
C15 O7 Na1 118.3(8)
C16 O7 Na1 111.5(6)
C17 O8 C18 126.0(9)
C17 O8 Na1 120.8(7)
C18 O8 Na1 107.0(5)
C19 O9 C20 110.2(6)
C19 O9 Na1 123.0(6)
C20 O9 Na1 126.6(5)
C21 O10 C22 127.8(10)
C21 O10 Na1 118.3(6)
C22 O10 Na1 110.8(6)
C13 C12 O5 117.7(11)
O6 C13 C12 119.2(10)
O6 C14 C15 111.4(9)
O7 C15 C14 116.8(14)
O7 C16 C17 105.6(10)
O8 C17 C16 127.9(11)
C19 C18 O8 120.2(7)
O9 C19 C18 111.9(8)
C21 C20 O9 113.5(8)
O10 C21 C20 123.8(10)
C23 C22 O10 116.5(11)
C22 C23 O5 127.1(13)

loop_
_geom_bond_atom_site_label_1
_geom_bond_atom_site_label_2
_geom_bond_distance
Na1 O3 2.309(3)
Na1 O1 2.322(3)
Na1 O5 2.504(4)
Na1 O9 2.582(4)
Na1 O8 2.693(5)
Na1 O10 2.719(6)
Na1 O6 2.736(5)
Na1 O7 2.915(8)
C1 C5 1.408(4)
C1 C7 1.421(4)
C1 C2 1.427(4)
C2 C3 1.387(4)
C2 C6 1.430(4)
C3 C4 1.381(5)
C4 C5 1.359(5)
C6 O1 1.202(3)
C6 O2 1.340(4)
C7 O3 1.198(4)
C7 O4 1.346(4)
C8 C91 1.407(9)
C8 O4 1.429(5)
C8 C92 1.442(9)
C10 C11 1.350(6)
C10 O2 1.472(5)
O1 O3 2.774(3)
O5 C23 1.239(12)
O5 C12 1.414(11)
O6 C14 1.263(11)
O6 C13 1.367(12)
O7 C15 1.266(13)
O7 C16 1.423(11)
O8 C17 1.220(10)
O8 C18 1.415(9)
O9 C19 1.313(9)
O9 C20 1.324(9)
O10 C21 1.259(8)
O10 C22 1.394(13)
C12 C13 1.353(14)
C14 C15 1.380(14)
C16 C17 1.441(15)
C18 C19 1.341(11)
C20 C21 1.283(11)
C22 C23 1.216(15)
